data_7703572
loop_
_publ_author_name
'Wu, Han'
'Li, Mengting'
'Sun, Chunyi'
'Wang, Xinlong'
'Su, Zhongmin'

_publ_section_title
;
 Luminescent metal-organic frameworks encapsulating polycyclic aromatic
 hydrocarbons for energy transfer.
;
_journal_issue 16
_journal_name_full 'Dalton transactions (Cambridge, England : 2003)'
_journal_page_first 5087
_journal_page_last 5091
_journal_paper_doi 10.1039/c9dt04047a
_journal_volume 49
_journal_year 2020
_chemical_formula_moiety 'C11 H3 O5 Zn'
_chemical_formula_sum 'C11 H3 O5 Zn'
_chemical_formula_weight 280.52
_space_group_IT_number 166
_space_group_name_Hall '-R 3 2"'
_space_group_name_H-M_alt 'R -3 m :H'
_symmetry_cell_setting trigonal
_symmetry_space_group_name_Hall '-R 3 2"'
_symmetry_space_group_name_H-M 'R -3 m :H'
_atom_sites_solution_hydrogens geom
_atom_sites_solution_primary direct
_atom_sites_solution_secondary difmap
_audit_creation_method SHELXL-97
_audit_update_record
;
2018-05-18 deposited with the CCDC.	2020-01-13 downloaded from the CCDC.
;
_cell_angle_alpha 90.00
_cell_angle_beta 90.00
_cell_angle_gamma 120.00
_cell_formula_units_Z 18
_cell_length_a 18.940(3)
_cell_length_b 18.940(3)
_cell_length_c 38.348(5)
_cell_measurement_reflns_used 48381
_cell_measurement_temperature 293(2)
_cell_measurement_theta_max 47.002
_cell_measurement_theta_min 5.069
_cell_volume 11913(3)
_computing_cell_refinement 'Bruker XSCANS'
_computing_data_collection 'Bruker XSCANS'
_computing_data_reduction 'Bruker SHELXTL'
_computing_molecular_graphics 'Bruker SHELXTL'
_computing_publication_material 'Bruker SHELXTL'
_computing_structure_refinement 'SHELXL-97 (Sheldrick, 1997)'
_computing_structure_solution 'Bruker SHELXTL'
_diffrn_ambient_temperature 293(2)
_diffrn_measured_fraction_theta_full 0.997
_diffrn_measured_fraction_theta_max 0.997
_diffrn_measurement_device_type 'multiwire proportional'
_diffrn_measurement_method 'phi and omega scans'
_diffrn_radiation_monochromator graphite
_diffrn_radiation_source 'fine-focus sealed tube'
_diffrn_radiation_type MoK\a
_diffrn_radiation_wavelength 0.71069
_diffrn_reflns_av_R_equivalents 0.0664
_diffrn_reflns_av_sigmaI/netI 0.0207
_diffrn_reflns_limit_h_max 22
_diffrn_reflns_limit_h_min -22
_diffrn_reflns_limit_k_max 20
_diffrn_reflns_limit_k_min -22
_diffrn_reflns_limit_l_max 45
_diffrn_reflns_limit_l_min -45
_diffrn_reflns_number 48223
_diffrn_reflns_theta_full 25.00
_diffrn_reflns_theta_max 25.00
_diffrn_reflns_theta_min 2.70
_exptl_absorpt_coefficient_mu 0.929
_exptl_absorpt_correction_T_max 0.830
_exptl_absorpt_correction_T_min 0.757
_exptl_absorpt_correction_type multi-scan
_exptl_absorpt_process_details adabs(Sheldrick,1996)
_exptl_crystal_colour colorless
_exptl_crystal_density_diffrn 0.704
_exptl_crystal_density_method 'not measured'
_exptl_crystal_description diamond
_exptl_crystal_F_000 2502
_exptl_crystal_size_max 0.3
_exptl_crystal_size_mid 0.25
_exptl_crystal_size_min 0.2
_platon_squeeze_details
;
;
_refine_diff_density_max 1.850
_refine_diff_density_min -0.830
_refine_diff_density_rms 0.287
_refine_ls_extinction_method none
_refine_ls_goodness_of_fit_ref 1.120
_refine_ls_hydrogen_treatment mixed
_refine_ls_matrix_type full
_refine_ls_number_parameters 95
_refine_ls_number_reflns 2573
_refine_ls_number_restraints 0
_refine_ls_restrained_S_all 1.120
_refine_ls_R_factor_all 0.0965
_refine_ls_R_factor_gt 0.0746
_refine_ls_shift/su_max 0.000
_refine_ls_shift/su_mean 0.000
_refine_ls_structure_factor_coef Fsqd
_refine_ls_weighting_details 'calc w=1/[\s^2^(Fo^2^)+(0.1860P)^2^+60.5526P] where P=(Fo^2^+2Fc^2^)/3'
_refine_ls_weighting_scheme calc
_refine_ls_wR_factor_gt 0.2653
_refine_ls_wR_factor_ref 0.2870
_reflns_number_gt 2058
_reflns_number_total 2573
_reflns_threshold_expression >2\s(I)
_cod_data_source_file c9dt04047a2.cif
_cod_data_source_block 55
_cod_depositor_comments
;
The following automatic conversions were performed:

data item '_symmetry_cell_setting' value 'Trigonal' was changed to
'trigonal' in accordance with the
/home/data/users/saulius/crontab/automatic-downloads/rss-feeds/RSC/lib/dictionaries/cif_core.dic
dictionary named 'cif_core.dic' version 2.4.2 last updated on
2011-04-26.

Automatic conversion script
Id: cif_fix_values 7556 2019-12-06 15:28:31Z antanas 

 Adding full bibliography for 7703572.cif.
;
_cod_original_cell_volume 11913(5)
_cod_original_sg_symbol_Hall '-R 3 2'
_cod_original_sg_symbol_H-M R-3m
_cod_database_code 7703572

loop_
_symmetry_equiv_pos_as_xyz
'x, y, z'
'-y, x-y, z'
'-x+y, -x, z'
'y, x, -z'
'-x, -x+y, -z'
'x-y, -y, -z'
'x+2/3, y+1/3, z+1/3'
'-y+2/3, x-y+1/3, z+1/3'
'-x+y+2/3, -x+1/3, z+1/3'
'y+2/3, x+1/3, -z+1/3'
'-x+2/3, -x+y+1/3, -z+1/3'
'x-y+2/3, -y+1/3, -z+1/3'
'x+1/3, y+2/3, z+2/3'
'-y+1/3, x-y+2/3, z+2/3'
'-x+y+1/3, -x+2/3, z+2/3'
'y+1/3, x+2/3, -z+2/3'
'-x+1/3, -x+y+2/3, -z+2/3'
'x-y+1/3, -y+2/3, -z+2/3'
'-x, -y, -z'
'y, -x+y, -z'
'x-y, x, -z'
'-y, -x, z'
'x, x-y, z'
'-x+y, y, z'
'-x+2/3, -y+1/3, -z+1/3'
'y+2/3, -x+y+1/3, -z+1/3'
'x-y+2/3, x+1/3, -z+1/3'
'-y+2/3, -x+1/3, z+1/3'
'x+2/3, x-y+1/3, z+1/3'
'-x+y+2/3, y+1/3, z+1/3'
'-x+1/3, -y+2/3, -z+2/3'
'y+1/3, -x+y+2/3, -z+2/3'
'x-y+1/3, x+2/3, -z+2/3'
'-y+1/3, -x+2/3, z+2/3'
'x+1/3, x-y+2/3, z+2/3'
'-x+y+1/3, y+2/3, z+2/3'

loop_
_atom_site_label
_atom_site_type_symbol
_atom_site_fract_x
_atom_site_fract_y
_atom_site_fract_z
_atom_site_U_iso_or_equiv
_atom_site_adp_type
_atom_site_occupancy
_atom_site_symmetry_multiplicity
_atom_site_calc_flag
_atom_site_refinement_flags
_atom_site_disorder_assembly
_atom_site_disorder_group
C6A C 0.2416(9) -0.1467(12) -0.1554(4) 0.089(8) Uani 0.54(3) 1 d P A 1
C6B C 0.2281(9) -0.1332(13) -0.1895(5) 0.085(9) Uani 0.46(3) 1 d P . 2
Zn1 Zn -0.05130(5) -0.52565(2) -0.032082(19) 0.0406(4) Uani 1 2 d S . .
O1 O 0.0346(3) -0.4083(3) -0.04368(12) 0.0716(13) Uani 1 1 d . . .
O2 O 0.1120(3) -0.3705(3) 0.00401(13) 0.0721(14) Uani 1 1 d . . .
O5 O -0.1112(6) -0.5556(3) -0.0763(2) 0.115(3) Uani 1 2 d S . .
C1 C 0.0949(4) -0.3592(4) -0.02662(17) 0.0580(15) Uani 1 1 d . . .
C2 C 0.1538(4) -0.2805(4) -0.04348(17) 0.0607(16) Uani 1 1 d . . .
C3 C 0.1395(4) -0.2658(4) -0.07820(17) 0.0657(18) Uani 1 1 d . . .
H3 H 0.0926 -0.3041 -0.0897 0.079 Uiso 1 1 calc R . .
C4 C 0.1949(3) -0.1949(3) -0.0953(3) 0.068(3) Uani 1 2 d S A .
C5 C 0.1801(4) -0.1801(4) -0.1324(3) 0.071(3) Uani 1 2 d S . .
C7 C 0.2242(3) -0.2242(3) -0.0267(2) 0.057(2) Uani 1 2 d S . .
H7 H 0.2338 -0.2338 -0.0039 0.069 Uiso 1 2 calc SR . .

loop_
_atom_site_aniso_label
_atom_site_aniso_U_11
_atom_site_aniso_U_22
_atom_site_aniso_U_33
_atom_site_aniso_U_23
_atom_site_aniso_U_13
_atom_site_aniso_U_12
C6A 0.060(9) 0.102(13) 0.067(9) 0.024(8) -0.007(7) 0.013(9)
C6B 0.049(9) 0.099(16) 0.063(10) 0.024(10) -0.011(7) 0.005(9)
Zn1 0.0326(5) 0.0532(6) 0.0290(6) -0.00180(15) -0.0036(3) 0.0163(3)
O1 0.058(3) 0.059(3) 0.067(3) 0.013(2) 0.002(2) 0.007(2)
O2 0.068(3) 0.066(3) 0.063(3) 0.017(2) 0.003(2) 0.019(2)
O5 0.141(8) 0.134(6) 0.072(5) -0.035(3) -0.069(5) 0.071(4)
C1 0.047(3) 0.054(4) 0.059(4) 0.008(3) 0.010(3) 0.014(3)
C2 0.056(4) 0.061(4) 0.054(3) 0.007(3) 0.003(3) 0.020(3)
C3 0.056(4) 0.059(4) 0.056(4) 0.003(3) -0.011(3) 0.010(3)
C4 0.058(4) 0.058(4) 0.058(6) 0.011(3) -0.011(3) 0.006(4)
C5 0.057(3) 0.057(3) 0.060(6) 0.008(3) -0.008(3) 0.000(5)
C7 0.056(3) 0.056(3) 0.044(4) 0.004(2) -0.004(2) 0.016(4)

loop_
_atom_type_symbol
_atom_type_description
_atom_type_scat_dispersion_real
_atom_type_scat_dispersion_imag
_atom_type_scat_source
C C 0.0033 0.0016 'International Tables Vol C Tables 4.2.6.8 and 6.1.1.4'
H H 0.0000 0.0000 'International Tables Vol C Tables 4.2.6.8 and 6.1.1.4'
O O 0.0106 0.0060 'International Tables Vol C Tables 4.2.6.8 and 6.1.1.4'
Zn Zn 0.2839 1.4301 'International Tables Vol C Tables 4.2.6.8 and 6.1.1.4'

loop_
_geom_angle_atom_site_label_1
_geom_angle_atom_site_label_2
_geom_angle_atom_site_label_3
_geom_angle
_geom_angle_site_symmetry_1
_geom_angle_site_symmetry_3
_geom_angle_publ_flag
C5 C6A C6A 47.9(9) . 22 ?
C5 C6A C6A 88.6(16) . 16_544 ?
C6A C6A C6A 90.000(3) 22 16_544 ?
C5 C6B C6B 48.1(10) 31_544 22 ?
C5 C6B C6B 88.8(17) 31_544 16_544 ?
C6B C6B C6B 90.000(2) 22 16_544 ?
O5 Zn1 O2 102.3(3) . 5 ?
O5 Zn1 O2 102.3(3) . 19_545 ?
O2 Zn1 O2 87.0(3) 5 19_545 ?
O5 Zn1 O1 99.0(3) . . ?
O2 Zn1 O1 88.9(2) 5 . ?
O2 Zn1 O1 158.6(2) 19_545 . ?
O5 Zn1 O1 99.0(3) . 23_545 ?
O2 Zn1 O1 158.6(2) 5 23_545 ?
O2 Zn1 O1 88.9(2) 19_545 23_545 ?
O1 Zn1 O1 87.3(3) . 23_545 ?
O5 Zn1 Zn1 175.7(3) . 19_545 ?
O2 Zn1 Zn1 80.72(14) 5 19_545 ?
O2 Zn1 Zn1 80.72(14) 19_545 19_545 ?
O1 Zn1 Zn1 77.88(14) . 19_545 ?
O1 Zn1 Zn1 77.88(14) 23_545 19_545 ?
C1 O1 Zn1 129.4(4) . . ?
C1 O2 Zn1 126.1(4) . 19_545 ?
O1 C1 O2 125.6(6) . . ?
O1 C1 C2 118.0(6) . . ?
O2 C1 C2 116.4(6) . . ?
C7 C2 C3 119.4(6) . . ?
C7 C2 C1 121.4(6) . . ?
C3 C2 C1 119.0(6) . . ?
C4 C3 C2 120.6(6) . . ?
C4 C3 H3 119.7 . . ?
C2 C3 H3 119.7 . . ?
C3 C4 C3 119.1(9) . 22 ?
C3 C4 C5 120.4(4) . . ?
C3 C4 C5 120.4(4) 22 . ?
C6A C5 C6A 84.2(17) . 22 ?
C6A C5 C6B 117.6(12) . 31_544 ?
C6A C5 C6B 64.3(12) 22 31_544 ?
C6A C5 C6B 64.3(12) . 16_544 ?
C6A C5 C6B 117.6(12) 22 16_544 ?
C6B C5 C6B 83.9(19) 31_544 16_544 ?
C6A C5 C4 120.8(10) . . ?
C6A C5 C4 120.8(10) 22 . ?
C6B C5 C4 121.6(10) 31_544 . ?
C6B C5 C4 121.6(10) 16_544 . ?
C2 C7 C2 120.8(8) . 22 ?
C2 C7 H7 119.6 . . ?
C2 C7 H7 119.6 22 . ?

loop_
_geom_bond_atom_site_label_1
_geom_bond_atom_site_label_2
_geom_bond_distance
_geom_bond_site_symmetry_2
_geom_bond_publ_flag
C6A C5 1.341(18) . ?
C6A C6A 1.80(3) 22 ?
C6A C6A 2.00(4) 16_544 ?
C6B C5 1.345(18) 31_544 ?
C6B C6B 1.80(3) 22 ?
C6B C6B 1.98(5) 16_544 ?
Zn1 O5 1.960(7) . ?
Zn1 O2 2.022(5) 5 ?
Zn1 O2 2.022(5) 19_545 ?
Zn1 O1 2.043(4) . ?
Zn1 O1 2.043(4) 23_545 ?
Zn1 Zn1 2.9811(15) 19_545 ?
O1 C1 1.238(8) . ?
O2 C1 1.265(8) . ?
O2 Zn1 2.022(5) 19_545 ?
C1 C2 1.490(9) . ?
C2 C7 1.381(8) . ?
C2 C3 1.413(9) . ?
C3 C4 1.388(8) . ?
C3 H3 0.9300 . ?
C4 C3 1.388(8) 22 ?
C4 C5 1.503(14) . ?
C5 C6A 1.341(18) 22 ?
C5 C6B 1.345(18) 31_544 ?
C5 C6B 1.345(18) 16_544 ?
C7 C2 1.381(8) 22 ?
C7 H7 0.9300 . ?

loop_
_platon_squeeze_void_nr
_platon_squeeze_void_average_x
_platon_squeeze_void_average_y
_platon_squeeze_void_average_z
_platon_squeeze_void_volume
_platon_squeeze_void_count_electrons
_platon_squeeze_void_content
1 -0.048 -0.029 -0.002 8050 2824 ' '
